data_1531037
loop_
_publ_author_name
'Sawano, Takahiro'
'Ji, Pengfei'
'McIsaac, Alexandra R.'
'Lin, Zekai'
'Abney, Carter W.'
'Lin, Wenbin'

_publ_section_title
;
 The first chiral diene-based metal--organic frameworks for highly
 enantioselective carbon--carbon bond formation reactions
;
_journal_issue 12
_journal_name_full 'Chem. Sci.'
_journal_page_first 7163
_journal_paper_doi 10.1039/C5SC02100F
_journal_volume 6
_journal_year 2015
_chemical_formula_sum 'C180 H48 O32 Zr6'
_chemical_formula_weight 3269.50
_chemical_name_systematic
; 
 ? 
;
_space_group_IT_number 225
_symmetry_cell_setting cubic
_symmetry_space_group_name_Hall '-F 4 2 3'
_symmetry_space_group_name_H-M 'F m -3 m'
_atom_sites_solution_hydrogens geom
_atom_sites_solution_primary direct
_atom_sites_solution_secondary difmap
_audit_creation_method SHELXL-97
_audit_update_record
;
2015-05-10 deposited with the CCDC.
2015-09-14 downloaded from the CCDC.
;
_cell_angle_alpha 90.00
_cell_angle_beta 90.00
_cell_angle_gamma 90.00
_cell_formula_units_Z 4
_cell_length_a 45.887(8)
_cell_length_b 45.887(8)
_cell_length_c 45.887(8)
_cell_measurement_temperature 296(2)
_cell_volume 96620(3)
_computing_structure_refinement 'SHELXL-97 (Sheldrick, 1997)'
_computing_structure_solution 'SHELXS-97 (Sheldrick, 1990)'
_diffrn_ambient_temperature 296(2)
_diffrn_measured_fraction_theta_full 0.998
_diffrn_measured_fraction_theta_max 0.998
_diffrn_radiation_monochromator graphite
_diffrn_radiation_source 'fine-focus sealed tube'
_diffrn_radiation_wavelength 0.51800
_diffrn_reflns_av_R_equivalents 0.1444
_diffrn_reflns_av_sigmaI/netI 0.0352
_diffrn_reflns_limit_h_max 48
_diffrn_reflns_limit_h_min -47
_diffrn_reflns_limit_k_max 48
_diffrn_reflns_limit_k_min -42
_diffrn_reflns_limit_l_max 47
_diffrn_reflns_limit_l_min -33
_diffrn_reflns_number 159296
_diffrn_reflns_theta_full 15.75
_diffrn_reflns_theta_max 15.75
_diffrn_reflns_theta_min 0.65
_exptl_absorpt_coefficient_mu 0.171
_exptl_crystal_density_diffrn 0.225
_exptl_crystal_density_method 'not measured'
_exptl_crystal_description block
_exptl_crystal_F_000 6496
_refine_diff_density_max 0.265
_refine_diff_density_min -0.407
_refine_diff_density_rms 0.043
_refine_ls_extinction_coef 0.000081(7)
_refine_ls_extinction_expression Fc^*^=kFc[1+0.001xFc^2^\l^3^/sin(2\q)]^-1/4^
_refine_ls_extinction_method SHELXL
_refine_ls_goodness_of_fit_ref 1.119
_refine_ls_hydrogen_treatment mixed
_refine_ls_matrix_type full
_refine_ls_number_parameters 71
_refine_ls_number_reflns 2870
_refine_ls_number_restraints 85
_refine_ls_restrained_S_all 1.129
_refine_ls_R_factor_all 0.0559
_refine_ls_R_factor_gt 0.0523
_refine_ls_shift/su_max 0.068
_refine_ls_shift/su_mean 0.009
_refine_ls_structure_factor_coef Fsqd
_refine_ls_weighting_details 'calc w=1/[\s^2^(Fo^2^)+(0.0845P)^2^+97.2638P] where P=(Fo^2^+2Fc^2^)/3'
_refine_ls_weighting_scheme calc
_refine_ls_wR_factor_gt 0.1431
_refine_ls_wR_factor_ref 0.1472
_reflns_number_gt 2743
_reflns_number_total 2870
_reflns_threshold_expression >2sigma(I)
_cod_data_source_file c5sc02100f2.cif
_cod_data_source_block fm3m_a
_cod_depositor_comments 'Adding full bibliography for 1531037.cif.'
_cod_original_cell_volume 96622(28)
_cod_original_sg_symbol_H-M fm-3m
_cod_database_code 1531037

loop_
_symmetry_equiv_pos_as_xyz
'x, y, z'
'-x, -y, z'
'-x, y, -z'
'x, -y, -z'
'z, x, y'
'z, -x, -y'
'-z, -x, y'
'-z, x, -y'
'y, z, x'
'-y, z, -x'
'y, -z, -x'
'-y, -z, x'
'y, x, -z'
'-y, -x, -z'
'y, -x, z'
'-y, x, z'
'x, z, -y'
'-x, z, y'
'-x, -z, -y'
'x, -z, y'
'z, y, -x'
'z, -y, x'
'-z, y, x'
'-z, -y, -x'
'x, y+1/2, z+1/2'
'-x, -y+1/2, z+1/2'
'-x, y+1/2, -z+1/2'
'x, -y+1/2, -z+1/2'
'z, x+1/2, y+1/2'
'z, -x+1/2, -y+1/2'
'-z, -x+1/2, y+1/2'
'-z, x+1/2, -y+1/2'
'y, z+1/2, x+1/2'
'-y, z+1/2, -x+1/2'
'y, -z+1/2, -x+1/2'
'-y, -z+1/2, x+1/2'
'y, x+1/2, -z+1/2'
'-y, -x+1/2, -z+1/2'
'y, -x+1/2, z+1/2'
'-y, x+1/2, z+1/2'
'x, z+1/2, -y+1/2'
'-x, z+1/2, y+1/2'
'-x, -z+1/2, -y+1/2'
'x, -z+1/2, y+1/2'
'z, y+1/2, -x+1/2'
'z, -y+1/2, x+1/2'
'-z, y+1/2, x+1/2'
'-z, -y+1/2, -x+1/2'
'x+1/2, y, z+1/2'
'-x+1/2, -y, z+1/2'
'-x+1/2, y, -z+1/2'
'x+1/2, -y, -z+1/2'
'z+1/2, x, y+1/2'
'z+1/2, -x, -y+1/2'
'-z+1/2, -x, y+1/2'
'-z+1/2, x, -y+1/2'
'y+1/2, z, x+1/2'
'-y+1/2, z, -x+1/2'
'y+1/2, -z, -x+1/2'
'-y+1/2, -z, x+1/2'
'y+1/2, x, -z+1/2'
'-y+1/2, -x, -z+1/2'
'y+1/2, -x, z+1/2'
'-y+1/2, x, z+1/2'
'x+1/2, z, -y+1/2'
'-x+1/2, z, y+1/2'
'-x+1/2, -z, -y+1/2'
'x+1/2, -z, y+1/2'
'z+1/2, y, -x+1/2'
'z+1/2, -y, x+1/2'
'-z+1/2, y, x+1/2'
'-z+1/2, -y, -x+1/2'
'x+1/2, y+1/2, z'
'-x+1/2, -y+1/2, z'
'-x+1/2, y+1/2, -z'
'x+1/2, -y+1/2, -z'
'z+1/2, x+1/2, y'
'z+1/2, -x+1/2, -y'
'-z+1/2, -x+1/2, y'
'-z+1/2, x+1/2, -y'
'y+1/2, z+1/2, x'
'-y+1/2, z+1/2, -x'
'y+1/2, -z+1/2, -x'
'-y+1/2, -z+1/2, x'
'y+1/2, x+1/2, -z'
'-y+1/2, -x+1/2, -z'
'y+1/2, -x+1/2, z'
'-y+1/2, x+1/2, z'
'x+1/2, z+1/2, -y'
'-x+1/2, z+1/2, y'
'-x+1/2, -z+1/2, -y'
'x+1/2, -z+1/2, y'
'z+1/2, y+1/2, -x'
'z+1/2, -y+1/2, x'
'-z+1/2, y+1/2, x'
'-z+1/2, -y+1/2, -x'
'-x, -y, -z'
'x, y, -z'
'x, -y, z'
'-x, y, z'
'-z, -x, -y'
'-z, x, y'
'z, x, -y'
'z, -x, y'
'-y, -z, -x'
'y, -z, x'
'-y, z, x'
'y, z, -x'
'-y, -x, z'
'y, x, z'
'-y, x, -z'
'y, -x, -z'
'-x, -z, y'
'x, -z, -y'
'x, z, y'
'-x, z, -y'
'-z, -y, x'
'-z, y, -x'
'z, -y, -x'
'z, y, x'
'-x, -y+1/2, -z+1/2'
'x, y+1/2, -z+1/2'
'x, -y+1/2, z+1/2'
'-x, y+1/2, z+1/2'
'-z, -x+1/2, -y+1/2'
'-z, x+1/2, y+1/2'
'z, x+1/2, -y+1/2'
'z, -x+1/2, y+1/2'
'-y, -z+1/2, -x+1/2'
'y, -z+1/2, x+1/2'
'-y, z+1/2, x+1/2'
'y, z+1/2, -x+1/2'
'-y, -x+1/2, z+1/2'
'y, x+1/2, z+1/2'
'-y, x+1/2, -z+1/2'
'y, -x+1/2, -z+1/2'
'-x, -z+1/2, y+1/2'
'x, -z+1/2, -y+1/2'
'x, z+1/2, y+1/2'
'-x, z+1/2, -y+1/2'
'-z, -y+1/2, x+1/2'
'-z, y+1/2, -x+1/2'
'z, -y+1/2, -x+1/2'
'z, y+1/2, x+1/2'
'-x+1/2, -y, -z+1/2'
'x+1/2, y, -z+1/2'
'x+1/2, -y, z+1/2'
'-x+1/2, y, z+1/2'
'-z+1/2, -x, -y+1/2'
'-z+1/2, x, y+1/2'
'z+1/2, x, -y+1/2'
'z+1/2, -x, y+1/2'
'-y+1/2, -z, -x+1/2'
'y+1/2, -z, x+1/2'
'-y+1/2, z, x+1/2'
'y+1/2, z, -x+1/2'
'-y+1/2, -x, z+1/2'
'y+1/2, x, z+1/2'
'-y+1/2, x, -z+1/2'
'y+1/2, -x, -z+1/2'
'-x+1/2, -z, y+1/2'
'x+1/2, -z, -y+1/2'
'x+1/2, z, y+1/2'
'-x+1/2, z, -y+1/2'
'-z+1/2, -y, x+1/2'
'-z+1/2, y, -x+1/2'
'z+1/2, -y, -x+1/2'
'z+1/2, y, x+1/2'
'-x+1/2, -y+1/2, -z'
'x+1/2, y+1/2, -z'
'x+1/2, -y+1/2, z'
'-x+1/2, y+1/2, z'
'-z+1/2, -x+1/2, -y'
'-z+1/2, x+1/2, y'
'z+1/2, x+1/2, -y'
'z+1/2, -x+1/2, y'
'-y+1/2, -z+1/2, -x'
'y+1/2, -z+1/2, x'
'-y+1/2, z+1/2, x'
'y+1/2, z+1/2, -x'
'-y+1/2, -x+1/2, z'
'y+1/2, x+1/2, z'
'-y+1/2, x+1/2, -z'
'y+1/2, -x+1/2, -z'
'-x+1/2, -z+1/2, y'
'x+1/2, -z+1/2, -y'
'x+1/2, z+1/2, y'
'-x+1/2, z+1/2, -y'
'-z+1/2, -y+1/2, x'
'-z+1/2, y+1/2, -x'
'z+1/2, -y+1/2, -x'
'z+1/2, y+1/2, x'

loop_
_atom_site_label
_atom_site_type_symbol
_atom_site_fract_x
_atom_site_fract_y
_atom_site_fract_z
_atom_site_U_iso_or_equiv
_atom_site_adp_type
_atom_site_occupancy
_atom_site_symmetry_multiplicity
_atom_site_calc_flag
_atom_site_refinement_flags
Zr01 Zr 0.5000 0.5000 0.553729(4) 0.03854(7) Uani 1 8 d SU
O1 O 0.47361(3) 0.47361(3) 0.52639(3) 0.0782(5) Uani 1 6 d SU
O2 O 0.54150(3) 0.5000 0.57814(3) 0.0916(4) Uani 1 2 d SU
C6 C 0.56846(4) 0.5000 0.56846(4) 0.1110(10) Uani 1 4 d SU
C1 C 0.59171(5) 0.5000 0.59171(5) 0.190(2) Uani 1 4 d SU
C2 C 0.62169(6) 0.5000 0.58104(10) 0.278(2) Uani 1 2 d SU
H2 H 0.6268 0.5000 0.5614 0.333 Uiso 1 2 calc SR
C3 C 0.64193(8) 0.5000 0.60424(10) 0.330(3) Uani 1 2 d SU
H3 H 0.6617 0.5000 0.5996 0.396 Uiso 1 2 calc SR
C8 C 0.65591(9) 0.5000 0.65591(9) 0.384(4) Uani 1 4 d SU
C7 C 0.63414(9) 0.5000 0.63414(9) 0.348(4) Uani 1 4 d SU
C10 C 0.69544(11) 0.5000 0.69544(11) 0.505(4) Uani 1 4 d SU
C11 C 0.72471(14) 0.5000 0.68805(14) 0.545(4) Uani 1 2 d SU
C13 C 0.74108(8) 0.5000 0.74108(8) 0.566(4) Uani 1 4 d SU
C12 C 0.74140(14) 0.5189(3) 0.71813(16) 0.557(4) Uani 0.50 1 d PU
C9 C 0.6793(2) 0.5000 0.6680(2) 0.439(4) Uani 0.50 2 d SPU

loop_
_atom_site_aniso_label
_atom_site_aniso_U_11
_atom_site_aniso_U_22
_atom_site_aniso_U_33
_atom_site_aniso_U_23
_atom_site_aniso_U_13
_atom_site_aniso_U_12
Zr01 0.04659(9) 0.04659(9) 0.02242(11) 0.000 0.000 0.000
O1 0.0782(5) 0.0782(5) 0.0782(5) -0.0419(6) -0.0419(6) 0.0419(6)
O2 0.0862(7) 0.1193(10) 0.0692(7) 0.000 -0.0444(6) 0.000
C6 0.0902(9) 0.152(3) 0.0902(9) 0.000 -0.0637(13) 0.000
C1 0.1217(13) 0.327(6) 0.1217(13) 0.000 -0.0780(17) 0.000
C2 0.0854(15) 0.491(7) 0.258(3) 0.000 -0.1010(17) 0.000
C3 0.142(2) 0.574(8) 0.274(3) 0.000 -0.133(2) 0.000
C8 0.275(2) 0.603(10) 0.275(2) 0.000 -0.175(3) 0.000
C7 0.245(2) 0.555(10) 0.245(2) 0.000 -0.147(3) 0.000
C10 0.350(2) 0.815(12) 0.350(2) 0.000 -0.242(3) 0.000
C11 0.349(3) 0.928(12) 0.358(4) 0.000 -0.234(3) 0.000
C13 0.394(2) 0.910(10) 0.394(2) 0.000 -0.339(3) 0.000
C12 0.358(4) 0.901(10) 0.411(5) 0.011(4) -0.303(3) 0.021(6)
C9 0.326(4) 0.679(12) 0.312(5) 0.000 -0.224(3) 0.000

loop_
_atom_type_symbol
_atom_type_description
_atom_type_scat_dispersion_real
_atom_type_scat_dispersion_imag
_atom_type_scat_source
C C 0.0009 0.0008 'International Tables Vol C Tables 4.2.6.8 and 6.1.1.4'
H H 0.0000 0.0000 'International Tables Vol C Tables 4.2.6.8 and 6.1.1.4'
O O 0.0045 0.0030 'International Tables Vol C Tables 4.2.6.8 and 6.1.1.4'
Zr Zr -0.2136 2.3139 'International Tables Vol C Tables 4.2.6.8 and 6.1.1.4'

loop_
_geom_angle_atom_site_label_1
_geom_angle_atom_site_label_2
_geom_angle_atom_site_label_3
_geom_angle
_geom_angle_site_symmetry_1
_geom_angle_site_symmetry_3
O1 Zr01 O1 69.56(6) . 99_565
O1 Zr01 O1 107.56(12) . 2_665
O1 Zr01 O1 69.56(6) 99_565 2_665
O1 Zr01 O1 69.56(6) . 100_655
O1 Zr01 O1 107.56(12) 99_565 100_655
O1 Zr01 O1 69.56(6) 2_665 100_655
O1 Zr01 O2 142.308(13) . 110
O1 Zr01 O2 78.93(5) 99_565 110
O1 Zr01 O2 78.93(5) 2_665 110
O1 Zr01 O2 142.308(13) 100_655 110
O1 Zr01 O2 142.308(13) . .
O1 Zr01 O2 142.308(13) 99_565 .
O1 Zr01 O2 78.93(5) 2_665 .
O1 Zr01 O2 78.93(5) 100_655 .
O2 Zr01 O2 75.10(3) 110 .
O1 Zr01 O2 78.93(5) . 2_665
O1 Zr01 O2 78.93(5) 99_565 2_665
O1 Zr01 O2 142.308(13) 2_665 2_665
O1 Zr01 O2 142.307(13) 100_655 2_665
O2 Zr01 O2 75.10(3) 110 2_665
O2 Zr01 O2 119.06(7) . 2_665
O1 Zr01 O2 78.93(5) . 109_665
O1 Zr01 O2 142.308(13) 99_565 109_665
O1 Zr01 O2 142.308(13) 2_665 109_665
O1 Zr01 O2 78.93(5) 100_655 109_665
O2 Zr01 O2 119.06(7) 110 109_665
O2 Zr01 O2 75.10(3) . 109_665
O2 Zr01 O2 75.10(3) 2_665 109_665
O1 Zr01 Zr01 89.17(5) . 9
O1 Zr01 Zr01 34.79(3) 99_565 9
O1 Zr01 Zr01 34.79(3) 2_665 9
O1 Zr01 Zr01 89.17(5) 100_655 9
O2 Zr01 Zr01 75.47(3) 110 9
O2 Zr01 Zr01 111.01(2) . 9
O2 Zr01 Zr01 111.01(2) 2_665 9
O2 Zr01 Zr01 165.47(3) 109_665 9
O1 Zr01 Zr01 89.17(5) . 5
O1 Zr01 Zr01 89.17(5) 99_565 5
O1 Zr01 Zr01 34.79(3) 2_665 5
O1 Zr01 Zr01 34.79(3) 100_655 5
O2 Zr01 Zr01 111.01(2) 110 5
O2 Zr01 Zr01 75.47(3) . 5
O2 Zr01 Zr01 165.47(3) 2_665 5
O2 Zr01 Zr01 111.01(2) 109_665 5
Zr01 Zr01 Zr01 60.0 9 5
O1 Zr01 Zr01 34.79(3) . 105_666
O1 Zr01 Zr01 89.17(5) 99_565 105_666
O1 Zr01 Zr01 89.17(5) 2_665 105_666
O1 Zr01 Zr01 34.79(3) 100_655 105_666
O2 Zr01 Zr01 165.47(3) 110 105_666
O2 Zr01 Zr01 111.01(2) . 105_666
O2 Zr01 Zr01 111.01(2) 2_665 105_666
O2 Zr01 Zr01 75.47(3) 109_665 105_666
Zr01 Zr01 Zr01 90.0 9 105_666
Zr01 Zr01 Zr01 60.0 5 105_666
O1 Zr01 Zr01 34.79(3) . 101_666
O1 Zr01 Zr01 34.79(3) 99_565 101_666
O1 Zr01 Zr01 89.17(5) 2_665 101_666
O1 Zr01 Zr01 89.17(5) 100_655 101_666
O2 Zr01 Zr01 111.01(2) 110 101_666
O2 Zr01 Zr01 165.47(3) . 101_666
O2 Zr01 Zr01 75.47(3) 2_665 101_666
O2 Zr01 Zr01 111.01(2) 109_665 101_666
Zr01 Zr01 Zr01 60.0 9 101_666
Zr01 Zr01 Zr01 90.0 5 101_666
Zr01 Zr01 Zr01 60.0 105_666 101_666
Zr01 O1 Zr01 110.41(6) . 105_666
Zr01 O1 Zr01 110.41(6) . 101_666
Zr01 O1 Zr01 110.41(6) 105_666 101_666
C6 O2 Zr01 129.78(12) . .
O2 C6 O2 129.5(2) 22_565 .
O2 C6 C1 115.25(11) 22_565 .
O2 C6 C1 115.25(11) . .
C2 C1 C2 129.2(4) 22_565 .
C2 C1 C6 115.4(2) 22_565 .
C2 C1 C6 115.4(2) . .
C3 C2 C1 111.5(4) . .
C2 C3 C7 124.3(4) . .
C9 C8 C9 35.4(11) 22_565 .
C9 C8 C7 162.3(5) 22_565 .
C9 C8 C7 162.3(5) . .
C8 C7 C3 120.4(3) . .
C8 C7 C3 120.4(3) . 22_565
C3 C7 C3 119.2(5) . 22_565
C11 C10 C11 118.3(8) . 22_565
C11 C10 C9 106.3(5) . .
C11 C10 C9 135.3(6) 22_565 .
C11 C10 C9 135.3(6) . 22_565
C11 C10 C9 106.3(5) 22_565 22_565
C9 C10 C9 29.0(9) . 22_565
C10 C11 C12 103.0(5) . .
C10 C11 C12 103.0(5) . 99_565
C12 C11 C12 57.6(8) . 99_565
C13 C13 C12 122.6(4) 145_666 99_565
C13 C13 C12 122.6(4) 145_666 .
C12 C13 C12 79.0(10) 99_565 .
C13 C13 C12 122.6(4) 145_666 120
C12 C13 C12 114.9(8) 99_565 120
C12 C13 C12 67.2(7) . 120
C13 C13 C12 122.6(4) 145_666 22_565
C12 C13 C12 67.2(7) 99_565 22_565
C12 C13 C12 114.9(8) . 22_565
C12 C13 C12 79.0(10) 120 22_565
C13 C12 C12 56.4(4) . 120
C13 C12 C12 50.5(5) . 99_565
C12 C12 C12 90.000(1) 120 99_565
C13 C12 C11 106.3(7) . .
C12 C12 C11 104.0(3) 120 .
C12 C12 C11 61.2(4) 99_565 .
C9 C9 C8 72.3(5) 22_565 .
C9 C9 C10 75.5(4) 22_565 .
C8 C9 C10 147.8(9) . .

loop_
_geom_bond_atom_site_label_1
_geom_bond_atom_site_label_2
_geom_bond_distance
_geom_bond_site_symmetry_2
Zr01 O1 2.1229(8) .
Zr01 O1 2.1229(8) 99_565
Zr01 O1 2.1229(8) 2_665
Zr01 O1 2.1229(8) 100_655
Zr01 O2 2.2094(13) 110
Zr01 O2 2.2094(13) .
Zr01 O2 2.2094(13) 2_665
Zr01 O2 2.2094(13) 109_665
Zr01 Zr01 3.4867(6) 9
Zr01 Zr01 3.4867(6) 5
Zr01 Zr01 3.4867(6) 105_666
Zr01 Zr01 3.4867(6) 101_666
O1 Zr01 2.1229(9) 105_666
O1 Zr01 2.1229(8) 101_666
O2 C6 1.3146(16) .
C6 O2 1.3146(16) 22_565
C6 C1 1.509(4) .
C1 C2 1.460(3) 22_565
C1 C2 1.460(3) .
C2 C3 1.413(5) .
C3 C7 1.418(5) .
C8 C9 1.207(10) 22_565
C8 C9 1.207(10) .
C8 C7 1.413(8) .
C7 C3 1.418(5) 22_565
C10 C11 1.385(7) .
C10 C11 1.385(7) 22_565
C10 C9 1.462(11) .
C10 C9 1.462(11) 22_565
C11 C12 1.802(10) .
C11 C12 1.802(10) 99_565
C13 C13 1.157(11) 145_666
C13 C12 1.365(10) 99_565
C13 C12 1.365(10) .
C13 C12 1.364(10) 120
C13 C12 1.364(10) 22_565
C12 C12 1.510(15) 120
C12 C12 1.74(3) 99_565
C9 C9 0.73(2) 22_565
